data_4302219
loop_
_publ_author_name
'Victor N. Nemykin'
'Alexey Y. Koposov'
'Brian C. Netzel'
'Mekhman S. Yusubov'
'Viktor V. Zhdankin'

_publ_contact_author_address
; 
 Department of Chemistry, 
 University of Minnesota Duluth, 
 1039 University Drive, 
 Duluth, MN, 55812. 
;
_publ_contact_author_email vnemykin@d.umn.edu
_publ_contact_author_fax '+1 218 7267394'
_publ_contact_author_name 'Victor N. Nemykin'
_publ_contact_author_phone '+1 218 7266729'
_publ_section_title
;
Self-Assembly of Hydroxy(phenyl)iodonium Ions in Acidic Aqueous Solution:
Preparation, and X-ray Crystal Structures of Oligomeric Phenyliodine(III)
Sulfates
;
_journal_name_full 'Inorganic Chemistry'
_journal_page_first 4908
_journal_page_last 4917
_journal_paper_doi 10.1021/ic900282k
_journal_volume 48
_journal_year 2009
_chemical_formula_moiety 'C16 H16 I2 O5'
_chemical_formula_sum 'C16 H16 I2 O5'
_chemical_formula_weight 542.11
_space_group_IT_number 14
_symmetry_cell_setting monoclinic
_symmetry_space_group_name_Hall '-P 2ybc'
_symmetry_space_group_name_H-M 'P 1 21/c 1'
_atom_sites_solution_hydrogens geom
_atom_sites_solution_primary direct
_audit_creation_date 05-06-01
_audit_creation_method CRYSTALS_ver_12.39
_cell_angle_alpha 90
_cell_angle_beta 107.36(2)
_cell_angle_gamma 90
_cell_formula_units_Z 4
_cell_length_a 11.946(4)
_cell_length_b 9.383(3)
_cell_length_c 17.097(4)
_cell_measurement_reflns_used 25
_cell_measurement_temperature 298
_cell_measurement_theta_max 13
_cell_measurement_theta_min 10
_cell_volume 1829.1(10)
_computing_cell_refinement 'Win AFC'
_computing_data_collection 'Win AFC'
_computing_data_reduction 'TeXsan 10.3.b'
_computing_molecular_graphics 'CAMERON (Watkin et al 1996)'
_computing_publication_material 'CRYSTALS (Betteridge et al 2003)'
_computing_structure_refinement 'CRYSTALS (Betteridge et al 2003)'
_computing_structure_solution 'SHELXS 86 (Sheldrick, 1986)'
_diffrn_ambient_temperature 298
_diffrn_measured_fraction_theta_full 0.998
_diffrn_measured_fraction_theta_max 0.998
_diffrn_measurement_device_type 'Rigaku AFC-7R'
_diffrn_measurement_method \w/2\q
_diffrn_radiation_monochromator graphite
_diffrn_radiation_type 'Mo K\a'
_diffrn_radiation_wavelength 0.71073
_diffrn_reflns_av_R_equivalents 0.000
_diffrn_reflns_limit_h_max 15
_diffrn_reflns_limit_h_min -14
_diffrn_reflns_limit_k_max 0
_diffrn_reflns_limit_k_min -12
_diffrn_reflns_limit_l_max 0
_diffrn_reflns_limit_l_min -22
_diffrn_reflns_number 4458
_diffrn_reflns_theta_full 27.521
_diffrn_reflns_theta_max 27.521
_diffrn_reflns_theta_min 2.504
_diffrn_standards_decay_% 92.70
_diffrn_standards_interval_count 150
_diffrn_standards_number 3
_exptl_absorpt_coefficient_mu 3.459
_exptl_absorpt_correction_T_max 0.50
_exptl_absorpt_correction_T_min 0.38
_exptl_absorpt_correction_type psi-scan
_exptl_absorpt_process_details
; 
 Azimutal absorption correction (North et al, 1968) 
;
_exptl_crystal_colour colorless
_exptl_crystal_density_diffrn 1.968
_exptl_crystal_description block
_exptl_crystal_F_000 1032
_exptl_crystal_size_max 0.40
_exptl_crystal_size_mid 0.25
_exptl_crystal_size_min 0.20
_refine_diff_density_max 5.04
_refine_diff_density_min -2.59
_refine_ls_extinction_method None
_refine_ls_goodness_of_fit_ref 1.3556
_refine_ls_hydrogen_treatment constr
_refine_ls_matrix_type full
_refine_ls_number_parameters 208
_refine_ls_number_reflns 2532
_refine_ls_number_restraints 0
_refine_ls_R_factor_all 0.1738
_refine_ls_R_factor_gt 0.1249
_refine_ls_shift/su_max 0.000039
_refine_ls_structure_factor_coef Fsqd
_refine_ls_weighting_details
;
 p=P(6)*max(Fo^2^,0) + (1-P(6))Fc^2^ 
 Method = SHELXL 97 (Sheldrick, 1997) 
 W = 1. / [Sigma^2^(F*)+(P(1)p)^2^+P(2)p+P(4)+P(5)Sin(theta) ] 
 P(i) are: 
 0.200 0.00 0.00 0.00 0.00 0.333 
;
_refine_ls_weighting_scheme calc
_refine_ls_wR_factor_all 2.5011
_refine_ls_wR_factor_gt 0.3041
_refine_ls_wR_factor_ref 0.3041
_reflns_limit_h_max 14
_reflns_limit_h_min -15
_reflns_limit_k_max 12
_reflns_limit_k_min 0
_reflns_limit_l_max 22
_reflns_limit_l_min 0
_reflns_number_gt 2532
_reflns_number_total 4196
_reflns_threshold_expression I>3.00u(I)
_oxford_diffrn_Wilson_B_factor 0.00
_oxford_diffrn_Wilson_scale 0.00
_oxford_refine_ls_scale 0.2644(11)
_oxford_structure_analysis_title 'XYZN file = SHELXL INS file, from DIRDIF out'
_cod_data_source_file ic900282k_si_002.cif
_cod_data_source_block CRYSTALS_cif
_cod_depositor_comments
;
The following automatic conversions were performed:
'_symmetry_cell_setting' value 'Monoclinic' changed to 'monoclinic'
according to '/home/saulius/struct/CIF-dictionaries/cif_core.dic'
dictionary named 'cif_core.dic' version 2.4.1 from 2010-06-29.

Automatic conversion script
Id: cif_fix_enum 1527 2010-12-29 10:47:43Z saulius 
;
_cod_original_sg_symbol_Hall '-P 2ybc '
_cod_original_sg_symbol_H-M 'P 1 21/c 1 '
_cod_database_code 4302219

loop_
_symmetry_equiv_pos_as_xyz
x,y,z
-x,-y,-z
-x,y+1/2,-z+1/2
x,-y+1/2,z+1/2

loop_
_atom_site_label
_atom_site_type_symbol
_atom_site_fract_x
_atom_site_fract_y
_atom_site_fract_z
_atom_site_U_iso_or_equiv
_atom_site_occupancy
_atom_site_adp_type
_atom_site_refinement_flags_posn
_atom_site_refinement_flags_adp
_atom_site_refinement_flags_occupancy
_atom_site_disorder_assembly
_atom_site_disorder_group
_atom_site_attached_hydrogens
I1 I 0.17565(12) -0.00244(14) 0.06477(7) 0.0394 1.0000 Uani . . . . . .
I2 I 0.41682(12) -0.20076(14) 0.05431(7) 0.0376 1.0000 Uani . . . . . .
O3 O 0.0998(14) 0.1650(17) 0.1249(9) 0.0475 1.0000 Uani . . . . . .
O4 O 0.6473(19) -0.0719(19) 0.0516(14) 0.0782 1.0000 Uani . . . . . .
O5 O 0.6042(15) -0.2707(16) 0.1056(10) 0.0517 1.0000 Uani . . . . . .
O6 O 0.0795(19) 0.2692(18) 0.0050(10) 0.0659 1.0000 Uani . . . . . .
O7 O 0.2408(11) -0.1785(15) 0.0228(9) 0.0373 1.0000 Uani . . . . . .
C8 C 0.124(3) -0.223(2) 0.1770(16) 0.0609 1.0000 Uani . . . . . .
C9 C 0.390(3) -0.513(3) 0.0710(15) 0.0616 1.0000 Uani . . . . . .
C10 C 0.399(2) -0.385(3) 0.1965(11) 0.0448 1.0000 Uani . . . . . .
C11 C 0.678(2) -0.174(3) 0.0930(11) 0.0434 1.0000 Uani . . . . . .
C12 C 0.377(3) -0.642(3) 0.1131(19) 0.0719 1.0000 Uani . . . . . .
C13 C 0.1883(15) -0.102(3) 0.1763(11) 0.0370 1.0000 Uani . . . . . .
C14 C 0.025(3) 0.396(3) 0.106(2) 0.0834 1.0000 Uani . . . . . .
C15 C 0.373(2) -0.635(3) 0.1919(19) 0.0690 1.0000 Uani . . . . . .
C16 C 0.3980(17) -0.392(2) 0.1168(11) 0.0358 1.0000 Uani . . . . . .
C17 C 0.283(3) -0.122(3) 0.3221(14) 0.0706 1.0000 Uani . . . . . .
C18 C 0.210(2) -0.238(3) 0.3230(15) 0.0565 1.0000 Uani . . . . . .
C19 C 0.383(2) -0.507(3) 0.2311(16) 0.0581 1.0000 Uani . . . . . .
C20 C 0.127(3) -0.290(3) 0.2501(17) 0.0747 1.0000 Uani . . . . . .
C21 C 0.068(2) 0.273(2) 0.0736(17) 0.0487 1.0000 Uani . . . . . .
C22 C 0.802(2) -0.203(4) 0.1404(16) 0.0783 1.0000 Uani . . . . . .
C24 C 0.260(2) -0.050(3) 0.2428(16) 0.0507 1.0000 Uani . . . . . .
H81 H 0.0739 -0.2631 0.1238 0.0709 1.0000 Uiso R . . . . .
H91 H 0.3924 -0.5117 0.0130 0.0711 1.0000 Uiso R . . . . .
H101 H 0.4129 -0.2933 0.2275 0.0545 1.0000 Uiso R . . . . .
H121 H 0.3722 -0.7361 0.0846 0.0812 1.0000 Uiso R . . . . .
H151 H 0.3621 -0.7242 0.2207 0.0793 1.0000 Uiso R . . . . .
H171 H 0.3466 -0.0906 0.3718 0.0805 1.0000 Uiso R . . . . .
H181 H 0.2170 -0.2854 0.3767 0.0691 1.0000 Uiso R . . . . .
H191 H 0.3771 -0.5054 0.2883 0.0672 1.0000 Uiso R . . . . .
H201 H 0.0731 -0.3710 0.2519 0.0930 1.0000 Uiso R . . . . .
H241 H 0.3020 0.0411 0.2400 0.0627 1.0000 Uiso R . . . . .
H221 H 0.8517 -0.1305 0.1293 0.0935 1.0000 Uiso R . . . . .
H222 H 0.8236 -0.2941 0.1244 0.0935 1.0000 Uiso R . . . . .
H223 H 0.8094 -0.2035 0.1980 0.0935 1.0000 Uiso R . . . . .
H141 H 0.0049 0.4692 0.0648 0.0978 1.0000 Uiso R . . . . .
H142 H 0.0818 0.4322 0.1541 0.0978 1.0000 Uiso R . . . . .
H143 H -0.0444 0.3675 0.1194 0.0978 1.0000 Uiso R . . . . .

loop_
_atom_site_aniso_label
_atom_site_aniso_U_11
_atom_site_aniso_U_22
_atom_site_aniso_U_33
_atom_site_aniso_U_23
_atom_site_aniso_U_13
_atom_site_aniso_U_12
I1 0.0617(10) 0.0272(8) 0.0301(7) 0.0047(5) 0.0148(6) 0.0033(6)
I2 0.0625(9) 0.0251(7) 0.0276(7) 0.0022(5) 0.0171(6) 0.0017(6)
O3 0.074(10) 0.033(8) 0.038(8) 0.006(6) 0.022(8) 0.014(7)
O4 0.111(15) 0.030(10) 0.110(16) 0.028(10) 0.058(13) 0.009(10)
O5 0.073(11) 0.034(9) 0.044(9) 0.006(7) 0.012(8) -0.007(8)
O6 0.114(15) 0.039(10) 0.040(9) 0.002(8) 0.015(10) 0.010(10)
O7 0.039(7) 0.031(8) 0.042(7) -0.003(6) 0.011(6) 0.010(6)
C8 0.12(2) 0.018(12) 0.045(13) 0.000(9) 0.019(14) -0.002(12)
C9 0.088(18) 0.047(17) 0.044(13) -0.022(12) 0.009(13) 0.007(14)
C10 0.076(14) 0.038(12) 0.024(9) 0.013(9) 0.021(10) 0.007(11)
C11 0.065(14) 0.049(14) 0.021(9) -0.003(9) 0.020(9) 0.005(11)
C12 0.10(2) 0.030(14) 0.069(18) -0.001(12) 0.009(17) -0.012(14)
C13 0.032(9) 0.045(12) 0.035(10) 0.015(10) 0.012(8) 0.004(9)
C14 0.11(2) 0.056(19) 0.08(2) -0.013(17) 0.022(17) 0.029(17)
C15 0.068(16) 0.051(18) 0.08(2) 0.033(15) 0.016(15) 0.003(14)
C16 0.052(11) 0.034(11) 0.027(9) 0.007(8) 0.019(8) 0.005(10)
C17 0.11(2) 0.07(2) 0.030(11) -0.003(12) 0.010(13) -0.010(17)
C18 0.085(17) 0.047(15) 0.039(12) 0.014(11) 0.020(12) -0.013(13)
C19 0.078(17) 0.047(16) 0.046(14) 0.013(12) 0.013(12) -0.001(13)
C20 0.12(2) 0.060(19) 0.046(14) 0.001(13) 0.033(16) -0.003(17)
C21 0.053(13) 0.029(13) 0.072(17) -0.004(11) 0.031(12) 0.001(10)
C22 0.040(12) 0.16(3) 0.041(13) -0.003(17) 0.013(10) -0.024(16)
C24 0.066(15) 0.032(12) 0.057(14) 0.000(10) 0.024(12) -0.017(11)

loop_
_atom_type_symbol
_atom_type_scat_dispersion_real
_atom_type_scat_dispersion_imag
_atom_type_scat_Cromer_Mann_a1
_atom_type_scat_Cromer_Mann_b1
_atom_type_scat_Cromer_Mann_a2
_atom_type_scat_Cromer_Mann_b2
_atom_type_scat_Cromer_Mann_a3
_atom_type_scat_Cromer_Mann_b3
_atom_type_scat_Cromer_Mann_a4
_atom_type_scat_Cromer_Mann_b4
_atom_type_scat_Cromer_Mann_c
_atom_type_scat_source
C 0.0033 0.0016 2.3100 20.8439 1.0200 10.2075 1.5886 0.5687 0.8650 51.6512 0.2156 'International Tables Vol C 4.2.6.8 and 6.1.1.4'
H 0.0000 0.0000 0.4930 10.5109 0.3229 26.1257 0.1402 3.1424 0.0408 57.7998 0.0030 'International Tables Vol C 4.2.6.8 and 6.1.1.4'
I -0.4742 1.8119 20.1472 4.3470 18.9949 0.3814 7.5138 27.7660 2.2735 66.8776 4.0712 'International Tables Vol C 4.2.6.8 and 6.1.1.4'
O 0.0106 0.0060 3.0485 13.2771 2.2868 5.7011 1.5463 0.3239 0.8670 32.9089 0.2508 'International Tables Vol C 4.2.6.8 and 6.1.1.4'

loop_
_geom_angle_atom_site_label_1
_geom_angle_site_symmetry_1
_geom_angle_atom_site_label_2
_geom_angle_site_symmetry_2
_geom_angle_atom_site_label_3
_geom_angle_site_symmetry_3
_geom_angle
_geom_angle_publ_flag
I2 . I1 . O3 . 149.7(4) yes
O3 . I1 . O7 . 170.9(6) yes
I2 . I1 . C13 . 88.4(5) yes
O3 . I1 . C13 . 79.8(7) yes
O7 . I1 . C13 . 91.5(7) yes
I1 . I2 . O5 . 151.7(4) yes
O5 . I2 . O7 . 166.4(6) yes
I1 . I2 . C16 . 102.2(5) yes
O5 . I2 . C16 . 78.5(7) yes
O7 . I2 . C16 . 87.9(7) yes
I1 . O3 . C21 . 108.2(13) yes
I2 . O5 . C11 . 111.9(14) yes
I1 . O7 . I2 . 117.7(7) yes
C13 . C8 . C20 . 121(3) yes
C13 . C8 . H81 . 119.081 no
C20 . C8 . H81 . 119.677 no
C12 . C9 . C16 . 114(2) yes
C12 . C9 . H91 . 123.139 no
C16 . C9 . H91 . 122.451 no
C16 . C10 . C19 . 117(2) yes
C16 . C10 . H101 . 121.549 no
C19 . C10 . H101 . 121.843 no
O5 . C11 . O4 . 123(2) yes
O5 . C11 . C22 . 113(2) yes
O4 . C11 . C22 . 124(3) yes
C9 . C12 . C15 . 119(3) yes
C9 . C12 . H121 . 119.662 no
C15 . C12 . H121 . 120.889 no
C8 . C13 . I1 . 119.4(16) yes
C8 . C13 . C24 . 122(2) yes
I1 . C13 . C24 . 118.6(17) yes
C21 . C14 . H141 . 109.213 no
C21 . C14 . H142 . 111.469 no
H141 . C14 . H142 . 109.476 no
C21 . C14 . H143 . 107.696 no
H141 . C14 . H143 . 109.476 no
H142 . C14 . H143 . 109.476 no
C12 . C15 . C19 . 121(2) yes
C12 . C15 . H151 . 119.440 no
C19 . C15 . H151 . 119.994 no
I2 . C16 . C9 . 114.4(16) yes
I2 . C16 . C10 . 119.5(17) yes
C9 . C16 . C10 . 126(2) yes
C18 . C17 . C24 . 115(2) yes
C18 . C17 . H171 . 122.518 no
C24 . C17 . H171 . 122.381 no
C17 . C18 . C20 . 122(2) yes
C17 . C18 . H181 . 118.399 no
C20 . C18 . H181 . 119.524 no
C15 . C19 . C10 . 123(2) yes
C15 . C19 . H191 . 118.321 no
C10 . C19 . H191 . 118.930 no
C18 . C20 . C8 . 117(3) yes
C18 . C20 . H201 . 121.303 no
C8 . C20 . H201 . 121.744 no
C14 . C21 . O3 . 115(2) yes
C14 . C21 . O6 . 123(3) yes
O3 . C21 . O6 . 121(2) yes
C11 . C22 . H221 . 109.931 no
C11 . C22 . H222 . 108.544 no
H221 . C22 . H222 . 109.476 no
C11 . C22 . H223 . 109.921 no
H221 . C22 . H223 . 109.476 no
H222 . C22 . H223 . 109.476 no
C17 . C24 . C13 . 122(2) yes
C17 . C24 . H241 . 118.758 no
C13 . C24 . H241 . 119.272 no

loop_
_geom_bond_atom_site_label_1
_geom_bond_site_symmetry_1
_geom_bond_atom_site_label_2
_geom_bond_site_symmetry_2
_geom_bond_distance
_geom_bond_publ_flag
I1 . I2 . 3.479(2) yes
I1 . O3 . 2.214(15) yes
I1 . O7 . 2.045(13) yes
I1 . C13 . 2.089(18) yes
I2 . O5 . 2.245(17) yes
I2 . O7 . 2.020(13) yes
I2 . C16 . 2.13(2) yes
O3 . C21 . 1.32(3) yes
O4 . C11 . 1.18(3) yes
O5 . C11 . 1.33(3) yes
O6 . C21 . 1.22(3) yes
C8 . C13 . 1.37(3) yes
C8 . C20 . 1.39(4) yes
C8 . H81 . 1.000 no
C9 . C12 . 1.44(4) yes
C9 . C16 . 1.37(3) yes
C9 . H91 . 1.000 no
C10 . C16 . 1.36(3) yes
C10 . C19 . 1.33(3) yes
C10 . H101 . 1.000 no
C11 . C22 . 1.48(3) yes
C12 . C15 . 1.36(4) yes
C12 . H121 . 1.000 no
C13 . C24 . 1.30(3) yes
C14 . C21 . 1.44(3) yes
C14 . H141 . 0.960 no
C14 . H142 . 0.960 no
C14 . H143 . 0.960 no
C15 . C19 . 1.36(4) yes
C15 . H151 . 1.000 no
C17 . C18 . 1.40(4) yes
C17 . C24 . 1.46(3) yes
C17 . H171 . 1.000 no
C18 . C20 . 1.43(4) yes
C18 . H181 . 1.000 no
C19 . H191 . 1.000 no
C20 . H201 . 1.000 no
C22 . H221 . 0.960 no
C22 . H222 . 0.960 no
C22 . H223 . 0.960 no
C24 . H241 . 1.000 no

loop_
_cod_related_entry_id
_cod_related_entry_database
_cod_related_entry_code
1 ChemSpider 30660724
